data_7024805
loop_
_publ_author_name
'Ishida, Masatoshi'
'Naruta, Yoshinori'
'Tani, Fumito'

_publ_section_title
;
 Copper(II) and nickel(II) hexafluorophosphate complexes derived from a
 monoanionic porphyrin analogue: solvato- and thermochromism of the Ni
 complexes by spin-interconversion.
;
_journal_issue 10
_journal_name_full 'Dalton transactions (Cambridge, England : 2003)'
_journal_page_first 2651
_journal_page_last 2659
_journal_paper_doi 10.1039/b921609j
_journal_volume 39
_journal_year 2010
_chemical_formula_moiety 'C45 H43 Cu F6 N4 O10 P '
_chemical_formula_sum 'C45 H43 Cu F6 N4 O10 P'
_chemical_formula_weight 1008.37
_space_group_IT_number 2
_symmetry_cell_setting triclinic
_symmetry_Int_Tables_number 2
_symmetry_space_group_name_Hall '-P 1'
_symmetry_space_group_name_H-M 'P -1'
_cell_angle_alpha 109.09(3)
_cell_angle_beta 106.78(3)
_cell_angle_gamma 92.90(3)
_cell_formula_units_Z 2
_cell_length_a 12.227(5)
_cell_length_b 12.954(5)
_cell_length_c 15.455(7)
_cell_measurement_reflns_used 18663
_cell_measurement_temperature 133.1
_cell_measurement_theta_max 27.6
_cell_measurement_theta_min 3.2
_cell_volume 2186.1(17)
_computing_cell_refinement PROCESS-AUTO
_computing_data_collection PROCESS-AUTO
_computing_data_reduction CrystalStructure
_computing_publication_material 'CrystalStructure 3.8'
_computing_structure_refinement CRYSTALS
_computing_structure_solution SIR2004
_diffrn_ambient_temperature 133(2)
_diffrn_detector_area_resol_mean 10.00
_diffrn_measured_fraction_theta_full 0.971
_diffrn_measured_fraction_theta_max 0.971
_diffrn_measurement_device_type 'Rigaku RAXIS-RAPID'
_diffrn_measurement_method \w
_diffrn_radiation_type 'Mo K\a'
_diffrn_radiation_wavelength 0.71075
_diffrn_reflns_av_R_equivalents 0.059
_diffrn_reflns_limit_h_max 15
_diffrn_reflns_limit_h_min -15
_diffrn_reflns_limit_k_max 16
_diffrn_reflns_limit_k_min -16
_diffrn_reflns_limit_l_max 20
_diffrn_reflns_limit_l_min -20
_diffrn_reflns_number 19943
_diffrn_reflns_theta_full 27.48
_diffrn_reflns_theta_max 27.48
_exptl_absorpt_coefficient_mu 0.626
_exptl_absorpt_correction_T_max 0.933
_exptl_absorpt_correction_T_min 0.350
_exptl_absorpt_correction_type multi-scan
_exptl_absorpt_process_details
;
Higashi, T. (1995). Program for Absorption Correction.
Rigaku Corporation, Tokyo, Japan.
;
_exptl_crystal_colour red
_exptl_crystal_density_diffrn 1.532
_exptl_crystal_density_method 'not measured'
_exptl_crystal_description prism
_exptl_crystal_F_000 1038.00
_exptl_crystal_size_max 0.57
_exptl_crystal_size_mid 0.15
_exptl_crystal_size_min 0.11
_refine_diff_density_max 4.79
_refine_diff_density_min -2.05
_refine_ls_extinction_method none
_refine_ls_goodness_of_fit_ref 0.886
_refine_ls_hydrogen_treatment refall
_refine_ls_number_parameters 647
_refine_ls_number_reflns 19943
_refine_ls_R_factor_gt 0.0887
_refine_ls_shift/su_max 0.0000
_refine_ls_structure_factor_coef Fsqd
_refine_ls_weighting_details 'w = 1/[0.0099Fo^2^ + 5.5000\s(Fo^2^)]/(4Fo^2^)'
_refine_ls_weighting_scheme calc
_refine_ls_wR_factor_ref 0.2457
_reflns_number_gt 16956
_reflns_number_total 9739
_reflns_threshold_expression F^2^>2.0\s(F^2^)
_cod_data_source_file b921609j.txt
_cod_data_source_block '_ishida'
_cod_original_cell_volume 2186.3(16)
_cod_original_formula_sum 'C45 H43 Cu F6 N4 O10 P '
_cod_database_code 7024805

loop_
_symmetry_equiv_pos_site_id
_symmetry_equiv_pos_as_xyz
1 +X,+Y,+Z
2 -X,-Y,-Z

loop_
_atom_site_label
_atom_site_type_symbol
_atom_site_fract_x
_atom_site_fract_y
_atom_site_fract_z
_atom_site_U_iso_or_equiv
_atom_site_adp_type
_atom_site_occupancy
_atom_site_symmetry_multiplicity
_atom_site_calc_flag
_atom_site_refinement_flags
Cu(1) Cu 0.84923(3) 0.29322(3) 0.29745(2) 0.02461(9) Uani 1.00 1 d .
P(1) P 0.45266(8) 0.70683(8) 0.39170(6) 0.0379(2) Uani 1.00 1 d .
F(1) F 0.3922(2) 0.7734(3) 0.4653(2) 0.0867(9) Uani 1.00 1 d .
F(2) F 0.3453(2) 0.7075(2) 0.30249(17) 0.0615(7) Uani 1.00 1 d .
F(3) F 0.5098(2) 0.6367(2) 0.31526(17) 0.0658(8) Uani 1.00 1 d .
F(4) F 0.5609(2) 0.7075(2) 0.47925(16) 0.0569(6) Uani 1.00 1 d .
F(5) F 0.3905(2) 0.5918(2) 0.3873(2) 0.0781(9) Uani 1.00 1 d .
F(6) F 0.5133(2) 0.8190(2) 0.3940(2) 0.0810(9) Uani 1.00 1 d .
O(1) O 1.0863(2) -0.0988(2) 0.42155(18) 0.0402(6) Uani 1.00 1 d .
O(2) O 1.1203(2) -0.0355(2) 0.30999(18) 0.0396(6) Uani 1.00 1 d .
O(3) O 0.8353(2) -0.20607(19) 0.28172(18) 0.0403(6) Uani 1.00 1 d .
O(4) O 0.79059(19) -0.10364(18) 0.18668(16) 0.0337(5) Uani 1.00 1 d .
O(5) O 0.9368(2) 0.6453(2) 0.0952(2) 0.0539(8) Uani 1.00 1 d .
O(6) O 1.01667(19) 0.5064(2) 0.13408(17) 0.0382(6) Uani 1.00 1 d .
O(7) O 0.6632(2) 0.5468(2) 0.01183(17) 0.0408(6) Uani 1.00 1 d .
O(8) O 0.69940(19) 0.37252(19) -0.00868(16) 0.0336(5) Uani 1.00 1 d .
O(9) O 0.8870(2) 0.2008(2) 0.15792(19) 0.0517(7) Uani 1.00 1 d .
O(10) O 0.0387(3) 0.7664(3) -0.0087(3) 0.1024(17) Uani 1.00 1 d .
N(1) N 0.9530(2) 0.4336(2) 0.32607(18) 0.0244(5) Uani 1.00 1 d .
N(2) N 0.9914(2) 0.2682(2) 0.39088(18) 0.0253(5) Uani 1.00 1 d .
N(3) N 0.7538(2) 0.1769(2) 0.30714(18) 0.0254(5) Uani 1.00 1 d .
N(4) N 0.7147(2) 0.3525(2) 0.24229(18) 0.0264(6) Uani 1.00 1 d .
C(1) C 0.9307(2) 0.5141(2) 0.2909(2) 0.0269(7) Uani 1.00 1 d .
C(2) C 1.0055(2) 0.6169(2) 0.3321(2) 0.0287(7) Uani 1.00 1 d .
C(3) C 1.1078(2) 0.6332(2) 0.4060(2) 0.0285(7) Uani 1.00 1 d .
C(4) C 1.1366(2) 0.5460(2) 0.4405(2) 0.0249(6) Uani 1.00 1 d .
C(5) C 1.0545(2) 0.4496(2) 0.4007(2) 0.0240(6) Uani 1.00 1 d .
C(6) C 1.2419(2) 0.5519(2) 0.5149(2) 0.0265(6) Uani 1.00 1 d .
C(7) C 1.2607(2) 0.4661(2) 0.5469(2) 0.0273(6) Uani 1.00 1 d .
C(8) C 1.0742(2) 0.3585(2) 0.4340(2) 0.0252(6) Uani 1.00 1 d .
C(9) C 1.1774(2) 0.3676(2) 0.5086(2) 0.0247(6) Uani 1.00 1 d .
C(10) C 1.1903(2) 0.2753(2) 0.5384(2) 0.0274(7) Uani 1.00 1 d .
C(11) C 1.1059(2) 0.1844(2) 0.4946(2) 0.0271(7) Uani 1.00 1 d .
C(12) C 1.0065(2) 0.1793(2) 0.4176(2) 0.0256(6) Uani 1.00 1 d .
C(13) C 0.9146(2) 0.0802(2) 0.3628(2) 0.0258(7) Uani 1.00 1 d .
C(14) C 0.7929(2) 0.0969(2) 0.3405(2) 0.0267(6) Uani 1.00 1 d .
C(15) C 0.7030(2) 0.0354(2) 0.3526(2) 0.0320(7) Uani 1.00 1 d .
C(16) C 0.6045(2) 0.0789(2) 0.3247(2) 0.0298(7) Uani 1.00 1 d .
C(17) C 0.6350(2) 0.1655(2) 0.2944(2) 0.0285(7) Uani 1.00 1 d .
C(18) C 0.5627(2) 0.2344(2) 0.2594(2) 0.0274(6) Uani 1.00 1 d .
C(19) C 0.6006(2) 0.3211(2) 0.2327(2) 0.0282(7) Uani 1.00 1 d .
C(20) C 0.5306(2) 0.3883(2) 0.1909(2) 0.0311(7) Uani 1.00 1 d .
C(21) C 0.6029(2) 0.4598(2) 0.1752(2) 0.0326(8) Uani 1.00 1 d .
C(22) C 0.7165(2) 0.4346(2) 0.2075(2) 0.0277(7) Uani 1.00 1 d .
C(23) C 0.8243(2) 0.4889(2) 0.2054(2) 0.0272(7) Uani 1.00 1 d .
C(24) C 0.8256(2) 0.5135(2) 0.1276(2) 0.0296(7) Uani 1.00 1 d .
C(25) C 0.9318(2) 0.5645(2) 0.1172(2) 0.0333(8) Uani 1.00 1 d .
C(26) C 1.1311(3) 0.5519(3) 0.1422(2) 0.0415(9) Uani 1.00 1 d .
C(27) C 1.2100(3) 0.4703(3) 0.1609(3) 0.0499(11) Uani 1.00 1 d .
C(28) C 0.7184(2) 0.4825(2) 0.0379(2) 0.0303(7) Uani 1.00 1 d .
C(29) C 0.5981(3) 0.3295(2) -0.0951(2) 0.0379(8) Uani 1.00 1 d .
C(30) C 0.5986(3) 0.2098(3) -0.1396(3) 0.0539(11) Uani 1.00 1 d .
C(31) C 0.9409(2) -0.0227(2) 0.3336(2) 0.0270(7) Uani 1.00 1 d .
C(32) C 1.0591(2) -0.0554(2) 0.3623(2) 0.0299(7) Uani 1.00 1 d .
C(33) C 1.2354(3) -0.0720(3) 0.3261(3) 0.0480(11) Uani 1.00 1 d .
C(34) C 1.3241(3) 0.0187(3) 0.4045(3) 0.0522(11) Uani 1.00 1 d .
C(35) C 0.8486(2) -0.1215(2) 0.2666(2) 0.0294(7) Uani 1.00 1 d .
C(36) C 0.6968(3) -0.1923(3) 0.1183(2) 0.0469(9) Uani 1.00 1 d .
C(37) C 0.6302(3) -0.1513(4) 0.0415(3) 0.0624(12) Uani 1.00 1 d .
C(38) C 0.4385(2) 0.2151(2) 0.2499(2) 0.0304(7) Uani 1.00 1 d .
C(39) C 0.3901(2) 0.2996(2) 0.3036(2) 0.0339(8) Uani 1.00 1 d .
C(40) C 0.2739(3) 0.2809(3) 0.2952(2) 0.0436(10) Uani 1.00 1 d .
C(41) C 0.2054(3) 0.1813(4) 0.2343(2) 0.0500(11) Uani 1.00 1 d .
C(42) C 0.2514(2) 0.0975(3) 0.1814(2) 0.0455(9) Uani 1.00 1 d .
C(43) C 0.3681(2) 0.1145(3) 0.1890(2) 0.0379(8) Uani 1.00 1 d .
C(44) C 0.7974(6) 0.1167(5) 0.0874(3) 0.099(2) Uani 1.00 1 d .
C(45) C -0.0268(4) 0.8470(5) 0.0282(4) 0.0778(17) Uani 1.00 1 d .
H(1) H 0.9842 0.6751 0.3092 0.035 Uiso 1.00 1 c R
H(2) H 1.1592 0.7015 0.4329 0.033 Uiso 1.00 1 c R
H(3) H 1.2993 0.6159 0.5409 0.030 Uiso 1.00 1 c R
H(4) H 1.3311 0.4725 0.5964 0.030 Uiso 1.00 1 c R
H(5) H 1.2572 0.2776 0.5894 0.031 Uiso 1.00 1 c R
H(6) H 1.1150 0.1227 0.5149 0.034 Uiso 1.00 1 c R
H(7) H 0.7097 -0.0244 0.3756 0.037 Uiso 1.00 1 c R
H(8) H 0.5295 0.0550 0.3243 0.035 Uiso 1.00 1 c R
H(9) H 0.4491 0.3836 0.1764 0.034 Uiso 1.00 1 c R
H(10) H 0.5817 0.5152 0.1486 0.039 Uiso 1.00 1 c R
H(11) H 0.4370 0.3689 0.3449 0.042 Uiso 1.00 1 c R
H(12) H 0.2417 0.3382 0.3313 0.057 Uiso 1.00 1 c R
H(13) H 0.1262 0.1693 0.2296 0.065 Uiso 1.00 1 c R
H(14) H 0.2040 0.0289 0.1389 0.051 Uiso 1.00 1 c R
H(15) H 0.3998 0.0571 0.1525 0.043 Uiso 1.00 1 c R
H(16) H 1.2336 -0.1363 0.3428 0.061 Uiso 1.00 1 c R
H(17) H 1.2549 -0.0882 0.2683 0.061 Uiso 1.00 1 c R
H(18) H 0.7278 -0.2556 0.0898 0.048 Uiso 1.00 1 c R
H(19) H 0.6474 -0.2109 0.1502 0.048 Uiso 1.00 1 c R
H(20) H 1.1300 0.5611 0.0835 0.050 Uiso 1.00 1 c R
H(21) H 1.1569 0.6213 0.1939 0.050 Uiso 1.00 1 c R
H(22) H 0.5298 0.3408 -0.0781 0.042 Uiso 1.00 1 c R
H(23) H 0.6013 0.3651 -0.1394 0.041 Uiso 1.00 1 c R
H(24) H 1.3982 -0.0037 0.4152 0.064 Uiso 1.00 1 c R
H(25) H 1.3262 0.0826 0.3874 0.064 Uiso 1.00 1 c R
H(26) H 1.3039 0.0353 0.4620 0.064 Uiso 1.00 1 c R
H(27) H 0.6016 -0.0867 0.0713 0.067 Uiso 1.00 1 c R
H(28) H 0.6805 -0.1335 0.0099 0.067 Uiso 1.00 1 c R
H(29) H 0.5672 -0.2061 -0.0046 0.067 Uiso 1.00 1 c R
H(30) H 1.2101 0.4619 0.2197 0.059 Uiso 1.00 1 c R
H(31) H 1.1822 0.4010 0.1093 0.059 Uiso 1.00 1 c R
H(32) H 1.2866 0.4962 0.1661 0.059 Uiso 1.00 1 c R
H(33) H 0.5967 0.1757 -0.0940 0.060 Uiso 1.00 1 c R
H(34) H 0.5334 0.1769 -0.1963 0.060 Uiso 1.00 1 c R
H(35) H 0.6675 0.1998 -0.1558 0.060 Uiso 1.00 1 c R
H(36) H 0.7414 0.1519 0.0555 0.109 Uiso 1.00 1 c R
H(37) H 0.8259 0.0671 0.0416 0.109 Uiso 1.00 1 c R
H(38) H 0.7628 0.0769 0.1171 0.109 Uiso 1.00 1 c R
H(39) H -0.0068 0.8624 0.0958 0.096 Uiso 1.00 1 c R
H(40) H -0.0078 0.9126 0.0172 0.096 Uiso 1.00 1 c R
H(41) H -0.1076 0.8209 -0.0016 0.096 Uiso 1.00 1 c R
H(42) H 0.9290 0.1727 0.2050 0.058 Uiso 1.00 1 c R
H(43) H 0.0190 0.7505 -0.0764 0.143 Uiso 1.00 1 c R

loop_
_atom_site_aniso_label
_atom_site_aniso_U_11
_atom_site_aniso_U_22
_atom_site_aniso_U_33
_atom_site_aniso_U_12
_atom_site_aniso_U_13
_atom_site_aniso_U_23
Cu(1) 0.01672(18) 0.0269(2) 0.0259(2) 0.00584(14) 0.00087(13) 0.00890(15)
P(1) 0.0318(4) 0.0438(4) 0.0351(4) 0.0157(4) 0.0072(3) 0.0123(4)
F(1) 0.0713(19) 0.120(2) 0.0529(15) 0.0495(19) 0.0230(13) 0.0036(16)
F(2) 0.0510(14) 0.0685(15) 0.0458(12) 0.0276(12) -0.0054(10) 0.0115(11)
F(3) 0.0663(16) 0.0899(19) 0.0461(12) 0.0437(15) 0.0249(11) 0.0200(13)
F(4) 0.0462(13) 0.0765(16) 0.0456(12) 0.0208(12) 0.0029(10) 0.0275(12)
F(5) 0.089(2) 0.0718(17) 0.0627(16) -0.0174(15) 0.0095(15) 0.0277(14)
F(6) 0.095(2) 0.0601(15) 0.0651(16) -0.0170(15) -0.0108(15) 0.0297(14)
O(1) 0.0286(12) 0.0454(13) 0.0522(14) 0.0135(10) 0.0091(10) 0.0270(12)
O(2) 0.0325(12) 0.0447(13) 0.0512(14) 0.0170(10) 0.0167(11) 0.0251(12)
O(3) 0.0424(14) 0.0304(11) 0.0438(13) 0.0055(10) 0.0030(11) 0.0172(10)
O(4) 0.0308(11) 0.0303(10) 0.0317(11) 0.0022(9) -0.0005(9) 0.0102(9)
O(5) 0.0365(14) 0.0654(18) 0.0733(19) 0.0085(13) 0.0104(13) 0.0485(16)
O(6) 0.0273(11) 0.0461(13) 0.0390(12) 0.0115(10) 0.0080(9) 0.0141(11)
O(7) 0.0404(13) 0.0371(12) 0.0358(12) 0.0070(10) -0.0047(10) 0.0159(10)
O(8) 0.0309(11) 0.0342(11) 0.0316(11) 0.0046(9) 0.0024(9) 0.0133(9)
O(9) 0.0475(16) 0.0542(15) 0.0416(14) 0.0110(13) 0.0119(12) 0.0038(12)
O(10) 0.090(2) 0.110(3) 0.155(4) 0.028(2) 0.065(3) 0.086(3)
N(1) 0.0182(11) 0.0280(11) 0.0272(12) 0.0078(9) 0.0050(9) 0.0117(10)
N(2) 0.0198(11) 0.0275(11) 0.0264(11) 0.0073(9) 0.0050(9) 0.0083(10)
N(3) 0.0214(11) 0.0220(11) 0.0271(12) 0.0044(9) 0.0018(9) 0.0068(10)
N(4) 0.0185(11) 0.0303(12) 0.0268(12) 0.0057(10) 0.0025(9) 0.0094(10)
C(1) 0.0204(13) 0.0340(15) 0.0262(14) 0.0069(12) 0.0049(11) 0.0126(12)
C(2) 0.0290(15) 0.0285(14) 0.0303(15) 0.0108(12) 0.0086(12) 0.0125(12)
C(3) 0.0263(15) 0.0279(14) 0.0275(14) 0.0032(12) 0.0057(12) 0.0080(12)
C(4) 0.0204(13) 0.0293(14) 0.0247(13) 0.0066(11) 0.0066(11) 0.0093(12)
C(5) 0.0166(12) 0.0282(13) 0.0241(13) 0.0071(11) 0.0046(10) 0.0066(12)
C(6) 0.0189(13) 0.0325(15) 0.0244(13) 0.0027(11) 0.0022(11) 0.0098(12)
C(7) 0.0175(13) 0.0343(15) 0.0233(13) 0.0024(11) 0.0003(10) 0.0076(12)
C(8) 0.0173(13) 0.0323(14) 0.0255(13) 0.0070(11) 0.0062(11) 0.0100(12)
C(9) 0.0184(13) 0.0307(14) 0.0220(13) 0.0069(11) 0.0042(10) 0.0073(12)
C(10) 0.0179(13) 0.0356(15) 0.0246(13) 0.0046(11) -0.0001(10) 0.0116(12)
C(11) 0.0243(14) 0.0301(14) 0.0301(14) 0.0089(12) 0.0064(11) 0.0163(12)
C(12) 0.0191(13) 0.0305(14) 0.0279(14) 0.0086(11) 0.0068(11) 0.0113(12)
C(13) 0.0252(14) 0.0290(14) 0.0241(13) 0.0059(12) 0.0054(11) 0.0124(12)
C(14) 0.0195(13) 0.0269(13) 0.0283(14) 0.0044(11) 0.0023(11) 0.0078(12)
C(15) 0.0259(15) 0.0315(15) 0.0348(16) 0.0086(12) 0.0051(12) 0.0106(13)
C(16) 0.0188(14) 0.0349(15) 0.0336(15) 0.0045(12) 0.0058(12) 0.0118(13)
C(17) 0.0199(14) 0.0317(14) 0.0251(13) 0.0057(12) 0.0006(11) 0.0045(12)
C(18) 0.0179(13) 0.0310(14) 0.0259(13) 0.0068(11) 0.0014(11) 0.0051(12)
C(19) 0.0186(13) 0.0324(15) 0.0259(14) 0.0090(12) 0.0004(11) 0.0057(12)
C(20) 0.0201(14) 0.0351(15) 0.0309(15) 0.0083(12) -0.0001(11) 0.0094(13)
C(21) 0.0262(15) 0.0387(16) 0.0328(15) 0.0151(13) 0.0054(12) 0.0148(14)
C(22) 0.0228(14) 0.0314(14) 0.0254(13) 0.0104(12) 0.0035(11) 0.0085(12)
C(23) 0.0256(14) 0.0252(13) 0.0288(14) 0.0090(11) 0.0047(12) 0.0101(12)
C(24) 0.0236(14) 0.0323(15) 0.0314(15) 0.0067(12) 0.0028(12) 0.0142(13)
C(25) 0.0282(16) 0.0392(17) 0.0301(15) 0.0051(13) 0.0031(12) 0.0149(14)
C(26) 0.0319(17) 0.051(2) 0.0412(18) 0.0030(15) 0.0094(14) 0.0183(17)
C(27) 0.0347(19) 0.055(2) 0.058(2) 0.0051(17) 0.0084(17) 0.023(2)
C(28) 0.0270(15) 0.0345(15) 0.0268(14) 0.0035(13) 0.0037(12) 0.0124(13)
C(29) 0.0331(17) 0.0390(17) 0.0314(16) 0.0018(14) 0.0012(13) 0.0084(14)
C(30) 0.053(2) 0.045(2) 0.051(2) 0.0033(18) 0.0101(19) 0.0076(18)
C(31) 0.0219(14) 0.0289(14) 0.0311(14) 0.0079(11) 0.0061(11) 0.0136(12)
C(32) 0.0208(14) 0.0263(14) 0.0427(17) 0.0065(11) 0.0063(12) 0.0156(13)
C(33) 0.0348(19) 0.058(2) 0.060(2) 0.0218(17) 0.0176(17) 0.028(2)
C(34) 0.0344(19) 0.065(2) 0.061(2) 0.0186(18) 0.0111(17) 0.029(2)
C(35) 0.0250(15) 0.0287(14) 0.0322(15) 0.0091(12) 0.0075(12) 0.0089(13)
C(36) 0.043(2) 0.0394(18) 0.0372(18) -0.0021(16) -0.0069(15) 0.0060(16)
C(37) 0.050(2) 0.077(3) 0.041(2) -0.016(2) -0.0123(18) 0.024(2)
C(38) 0.0192(14) 0.0433(17) 0.0298(15) 0.0108(13) 0.0046(11) 0.0166(14)
C(39) 0.0301(16) 0.0399(17) 0.0349(16) 0.0122(14) 0.0099(13) 0.0170(15)
C(40) 0.0348(18) 0.066(2) 0.0426(19) 0.0254(18) 0.0179(15) 0.0277(19)
C(41) 0.0230(16) 0.088(3) 0.051(2) 0.0154(19) 0.0112(15) 0.040(2)
C(42) 0.0218(16) 0.062(2) 0.0450(19) -0.0027(16) -0.0015(14) 0.0209(19)
C(43) 0.0221(15) 0.0480(19) 0.0371(17) 0.0040(14) 0.0024(13) 0.0131(16)
C(44) 0.137(5) 0.077(3) 0.057(2) -0.036(3) 0.040(3) -0.008(2)
C(45) 0.067(3) 0.083(3) 0.089(3) 0.016(2) 0.031(2) 0.032(3)

loop_
_atom_type_symbol
_atom_type_description
_atom_type_scat_dispersion_real
_atom_type_scat_dispersion_imag
_atom_type_scat_source
C C 0.003 0.002
;
International Tables for Crystallography
(1992, Vol. C, Tables 4.2.6.8 and 6.1.1.4)
;
O O 0.011 0.006
;
International Tables for Crystallography
(1992, Vol. C, Tables 4.2.6.8 and 6.1.1.4)
;
N N 0.006 0.003
;
International Tables for Crystallography
(1992, Vol. C, Tables 4.2.6.8 and 6.1.1.4)
;
Cu Cu 0.320 1.265
;
International Tables for Crystallography
(1992, Vol. C, Tables 4.2.6.8 and 6.1.1.4)
;
P P 0.102 0.094
;
International Tables for Crystallography
(1992, Vol. C, Tables 4.2.6.8 and 6.1.1.4)
;
F F 0.017 0.010
;
International Tables for Crystallography
(1992, Vol. C, Tables 4.2.6.8 and 6.1.1.4)
;
H H 0.000 0.000
;
International Tables for Crystallography
(1992, Vol. C, Table 6.1.1.4)
;

loop_
_geom_angle_atom_site_label_1
_geom_angle_atom_site_label_2
_geom_angle_atom_site_label_3
_geom_angle
_geom_angle_publ_flag
N(1) Cu(1) N(2) 82.21(10) yes
N(1) Cu(1) N(3) 164.19(10) yes
N(1) Cu(1) N(4) 90.70(10) yes
N(2) Cu(1) N(3) 91.04(11) yes
N(2) Cu(1) N(4) 163.11(9) yes
N(3) Cu(1) N(4) 91.82(11) yes
F(1) P(1) F(2) 90.25(15) yes
F(1) P(1) F(3) 178.05(14) yes
F(1) P(1) F(4) 90.42(14) yes
F(1) P(1) F(5) 90.28(19) yes
F(1) P(1) F(6) 90.49(19) yes
F(2) P(1) F(3) 88.49(13) yes
F(2) P(1) F(4) 178.74(17) yes
F(2) P(1) F(5) 90.42(15) yes
F(2) P(1) F(6) 88.89(16) yes
F(3) P(1) F(4) 90.86(13) yes
F(3) P(1) F(5) 88.23(17) yes
F(3) P(1) F(6) 90.97(17) yes
F(4) P(1) F(5) 90.64(15) yes
F(4) P(1) F(6) 90.04(15) yes
F(5) P(1) F(6) 178.97(16) yes
C(32) O(2) C(33) 115.9(3) yes
C(35) O(4) C(36) 114.9(2) yes
C(25) O(6) C(26) 118.0(3) yes
C(28) O(8) C(29) 115.7(2) yes
Cu(1) N(1) C(1) 128.80(17) yes
Cu(1) N(1) C(5) 112.0(2) yes
C(1) N(1) C(5) 118.7(2) yes
Cu(1) N(2) C(8) 111.8(2) yes
Cu(1) N(2) C(12) 128.32(17) yes
C(8) N(2) C(12) 119.7(2) yes
Cu(1) N(3) C(14) 125.5(2) yes
Cu(1) N(3) C(17) 128.3(2) yes
C(14) N(3) C(17) 105.8(2) yes
Cu(1) N(4) C(19) 127.5(2) yes
Cu(1) N(4) C(22) 125.4(2) yes
C(19) N(4) C(22) 107.1(2) yes
N(1) C(1) C(2) 121.3(2) yes
N(1) C(1) C(23) 116.4(2) yes
C(2) C(1) C(23) 122.3(3) yes
C(1) C(2) C(3) 120.3(3) yes
C(2) C(3) C(4) 119.2(2) yes
C(3) C(4) C(5) 117.0(2) yes
C(3) C(4) C(6) 124.4(2) yes
C(5) C(4) C(6) 118.6(3) yes
N(1) C(5) C(4) 123.2(3) yes
N(1) C(5) C(8) 115.8(2) yes
C(4) C(5) C(8) 120.9(2) yes
C(4) C(6) C(7) 120.7(2) yes
C(6) C(7) C(9) 121.7(2) yes
N(2) C(8) C(5) 117.1(2) yes
N(2) C(8) C(9) 123.7(3) yes
C(5) C(8) C(9) 119.2(2) yes
C(7) C(9) C(8) 118.8(3) yes
C(7) C(9) C(10) 125.1(2) yes
C(8) C(9) C(10) 116.1(2) yes
C(9) C(10) C(11) 119.9(2) yes
C(10) C(11) C(12) 121.1(3) yes
N(2) C(12) C(11) 119.5(2) yes
N(2) C(12) C(13) 116.6(2) yes
C(11) C(12) C(13) 123.9(3) yes
C(12) C(13) C(14) 118.4(2) yes
C(12) C(13) C(31) 121.5(2) yes
C(14) C(13) C(31) 120.1(2) yes
N(3) C(14) C(13) 123.0(3) yes
N(3) C(14) C(15) 111.3(2) yes
C(13) C(14) C(15) 125.8(3) yes
C(14) C(15) C(16) 106.7(3) yes
C(15) C(16) C(17) 107.0(3) yes
N(3) C(17) C(16) 109.2(2) yes
N(3) C(17) C(18) 122.8(3) yes
C(16) C(17) C(18) 128.0(2) yes
C(17) C(18) C(19) 124.5(2) yes
C(17) C(18) C(38) 117.9(3) yes
C(19) C(18) C(38) 117.6(2) yes
N(4) C(19) C(18) 124.2(2) yes
N(4) C(19) C(20) 108.8(3) yes
C(18) C(19) C(20) 127.0(2) yes
C(19) C(20) C(21) 107.2(2) yes
C(20) C(21) C(22) 106.2(3) yes
N(4) C(22) C(21) 110.7(3) yes
N(4) C(22) C(23) 122.4(2) yes
C(21) C(22) C(23) 126.8(3) yes
C(1) C(23) C(22) 118.2(3) yes
C(1) C(23) C(24) 121.5(2) yes
C(22) C(23) C(24) 120.3(2) yes
C(23) C(24) C(25) 124.1(2) yes
C(23) C(24) C(28) 121.6(3) yes
C(25) C(24) C(28) 114.1(3) yes
O(5) C(25) O(6) 126.1(3) yes
O(5) C(25) C(24) 124.0(3) yes
O(6) C(25) C(24) 109.9(3) yes
O(6) C(26) C(27) 107.3(3) yes
O(7) C(28) O(8) 125.7(2) yes
O(7) C(28) C(24) 125.2(2) yes
O(8) C(28) C(24) 109.0(2) yes
O(8) C(29) C(30) 107.1(3) yes
C(13) C(31) C(32) 126.5(2) yes
C(13) C(31) C(35) 121.4(2) yes
C(32) C(31) C(35) 112.1(2) yes
O(1) C(32) O(2) 127.4(3) yes
O(1) C(32) C(31) 121.9(3) yes
O(2) C(32) C(31) 110.6(3) yes
O(2) C(33) C(34) 109.4(3) yes
O(3) C(35) O(4) 125.5(2) yes
O(3) C(35) C(31) 124.1(2) yes
O(4) C(35) C(31) 110.2(3) yes
O(4) C(36) C(37) 107.6(3) yes
C(18) C(38) C(39) 119.8(2) yes
C(18) C(38) C(43) 121.3(2) yes
C(39) C(38) C(43) 119.0(2) yes
C(38) C(39) C(40) 119.6(2) yes
C(39) C(40) C(41) 120.7(3) yes
C(40) C(41) C(42) 120.5(3) yes
C(41) C(42) C(43) 119.7(3) yes
C(38) C(43) C(42) 120.5(3) yes
C(44) O(9) H(42) 108.8 no
C(45) O(10) H(43) 108.2 no
C(1) C(2) H(1) 119.6 no
C(3) C(2) H(1) 120.1 no
C(2) C(3) H(2) 120.7 no
C(4) C(3) H(2) 120.0 no
C(4) C(6) H(3) 119.4 no
C(7) C(6) H(3) 120.0 no
C(6) C(7) H(4) 118.7 no
C(9) C(7) H(4) 119.5 no
C(9) C(10) H(5) 119.7 no
C(11) C(10) H(5) 120.5 no
C(10) C(11) H(6) 119.5 no
C(12) C(11) H(6) 119.5 no
C(14) C(15) H(7) 126.6 no
C(16) C(15) H(7) 126.7 no
C(15) C(16) H(8) 126.9 no
C(17) C(16) H(8) 126.1 no
C(19) C(20) H(9) 126.0 no
C(21) C(20) H(9) 126.8 no
C(20) C(21) H(10) 126.9 no
C(22) C(21) H(10) 126.8 no
O(6) C(26) H(20) 109.9 no
O(6) C(26) H(21) 110.2 no
C(27) C(26) H(20) 109.5 no
C(27) C(26) H(21) 110.4 no
H(20) C(26) H(21) 109.5 no
C(26) C(27) H(30) 108.5 no
C(26) C(27) H(31) 109.4 no
C(26) C(27) H(32) 110.5 no
H(30) C(27) H(31) 109.5 no
H(30) C(27) H(32) 109.5 no
H(31) C(27) H(32) 109.5 no
O(8) C(29) H(22) 109.9 no
O(8) C(29) H(23) 110.6 no
C(30) C(29) H(22) 109.9 no
C(30) C(29) H(23) 109.8 no
H(22) C(29) H(23) 109.5 no
C(29) C(30) H(33) 108.8 no
C(29) C(30) H(34) 110.8 no
C(29) C(30) H(35) 108.9 no
H(33) C(30) H(34) 109.5 no
H(33) C(30) H(35) 109.5 no
H(34) C(30) H(35) 109.5 no
O(2) C(33) H(16) 110.3 no
O(2) C(33) H(17) 109.0 no
C(34) C(33) H(16) 110.0 no
C(34) C(33) H(17) 108.6 no
H(16) C(33) H(17) 109.5 no
C(33) C(34) H(24) 110.1 no
C(33) C(34) H(25) 109.9 no
C(33) C(34) H(26) 108.4 no
H(24) C(34) H(25) 109.5 no
H(24) C(34) H(26) 109.5 no
H(25) C(34) H(26) 109.5 no
O(4) C(36) H(18) 109.8 no
O(4) C(36) H(19) 110.3 no
C(37) C(36) H(18) 109.8 no
C(37) C(36) H(19) 109.9 no
H(18) C(36) H(19) 109.5 no
C(36) C(37) H(27) 108.8 no
C(36) C(37) H(28) 108.9 no
C(36) C(37) H(29) 110.7 no
H(27) C(37) H(28) 109.5 no
H(27) C(37) H(29) 109.5 no
H(28) C(37) H(29) 109.5 no
C(38) C(39) H(11) 119.8 no
C(40) C(39) H(11) 120.5 no
C(39) C(40) H(12) 119.3 no
C(41) C(40) H(12) 120.0 no
C(40) C(41) H(13) 119.9 no
C(42) C(41) H(13) 119.6 no
C(41) C(42) H(14) 120.6 no
C(43) C(42) H(14) 119.7 no
C(38) C(43) H(15) 119.7 no
C(42) C(43) H(15) 119.8 no
O(9) C(44) H(36) 107.1 no
O(9) C(44) H(37) 110.9 no
O(9) C(44) H(38) 110.3 no
H(36) C(44) H(37) 109.5 no
H(36) C(44) H(38) 109.5 no
H(37) C(44) H(38) 109.5 no
O(10) C(45) H(39) 107.8 no
O(10) C(45) H(40) 109.3 no
O(10) C(45) H(41) 111.3 no
H(39) C(45) H(40) 109.5 no
H(39) C(45) H(41) 109.5 no
H(40) C(45) H(41) 109.5 no

loop_
_geom_bond_atom_site_label_1
_geom_bond_atom_site_label_2
_geom_bond_distance
_geom_bond_publ_flag
Cu(1) N(1) 2.007(2) yes
Cu(1) N(2) 2.031(2) yes
Cu(1) N(3) 1.931(2) yes
Cu(1) N(4) 1.942(2) yes
P(1) F(1) 1.579(3) yes
P(1) F(2) 1.609(2) yes
P(1) F(3) 1.596(3) yes
P(1) F(4) 1.593(2) yes
P(1) F(5) 1.610(3) yes
P(1) F(6) 1.582(3) yes
O(1) C(32) 1.203(4) yes
O(2) C(32) 1.322(5) yes
O(2) C(33) 1.487(4) yes
O(3) C(35) 1.206(4) yes
O(4) C(35) 1.333(4) yes
O(4) C(36) 1.457(3) yes
O(5) C(25) 1.205(5) yes
O(6) C(25) 1.327(4) yes
O(6) C(26) 1.444(4) yes
O(7) C(28) 1.197(4) yes
O(8) C(28) 1.342(3) yes
O(8) C(29) 1.455(3) yes
O(9) C(44) 1.409(5) yes
O(10) C(45) 1.419(8) yes
N(1) C(1) 1.330(4) yes
N(1) C(5) 1.379(3) yes
N(2) C(8) 1.349(3) yes
N(2) C(12) 1.349(4) yes
N(3) C(14) 1.351(4) yes
N(3) C(17) 1.402(4) yes
N(4) C(19) 1.385(4) yes
N(4) C(22) 1.341(4) yes
C(1) C(2) 1.414(4) yes
C(1) C(23) 1.494(3) yes
C(2) C(3) 1.380(3) yes
C(3) C(4) 1.418(5) yes
C(4) C(5) 1.400(3) yes
C(4) C(6) 1.436(3) yes
C(5) C(8) 1.439(4) yes
C(6) C(7) 1.362(5) yes
C(7) C(9) 1.429(4) yes
C(8) C(9) 1.411(3) yes
C(9) C(10) 1.416(5) yes
C(10) C(11) 1.365(3) yes
C(11) C(12) 1.415(3) yes
C(12) C(13) 1.490(3) yes
C(13) C(14) 1.471(4) yes
C(13) C(31) 1.348(4) yes
C(14) C(15) 1.416(5) yes
C(15) C(16) 1.372(4) yes
C(16) C(17) 1.421(5) yes
C(17) C(18) 1.411(4) yes
C(18) C(19) 1.416(5) yes
C(18) C(38) 1.482(4) yes
C(19) C(20) 1.426(4) yes
C(20) C(21) 1.373(5) yes
C(21) C(22) 1.426(4) yes
C(22) C(23) 1.476(4) yes
C(23) C(24) 1.345(5) yes
C(24) C(25) 1.501(5) yes
C(24) C(28) 1.528(3) yes
C(26) C(27) 1.508(6) yes
C(29) C(30) 1.478(5) yes
C(31) C(32) 1.510(4) yes
C(31) C(35) 1.515(3) yes
C(33) C(34) 1.486(4) yes
C(36) C(37) 1.501(6) yes
C(38) C(39) 1.412(4) yes
C(38) C(43) 1.393(4) yes
C(39) C(40) 1.390(5) yes
C(40) C(41) 1.376(5) yes
C(41) C(42) 1.382(6) yes
C(42) C(43) 1.398(5) yes
O(9) H(42) 0.950 no
O(10) H(43) 0.950 no
C(2) H(1) 0.950 no
C(3) H(2) 0.950 no
C(6) H(3) 0.950 no
C(7) H(4) 0.950 no
C(10) H(5) 0.950 no
C(11) H(6) 0.950 no
C(15) H(7) 0.950 no
C(16) H(8) 0.950 no
C(20) H(9) 0.950 no
C(21) H(10) 0.950 no
C(26) H(20) 0.950 no
C(26) H(21) 0.950 no
C(27) H(30) 0.950 no
C(27) H(31) 0.950 no
C(27) H(32) 0.950 no
C(29) H(22) 0.950 no
C(29) H(23) 0.950 no
C(30) H(33) 0.950 no
C(30) H(34) 0.950 no
C(30) H(35) 0.950 no
C(33) H(16) 0.950 no
C(33) H(17) 0.950 no
C(34) H(24) 0.950 no
C(34) H(25) 0.950 no
C(34) H(26) 0.950 no
C(36) H(18) 0.950 no
C(36) H(19) 0.950 no
C(37) H(27) 0.950 no
C(37) H(28) 0.950 no
C(37) H(29) 0.950 no
C(39) H(11) 0.950 no
C(40) H(12) 0.950 no
C(41) H(13) 0.950 no
C(42) H(14) 0.950 no
C(43) H(15) 0.950 no
C(44) H(36) 0.950 no
C(44) H(37) 0.950 no
C(44) H(38) 0.950 no
C(45) H(39) 0.950 no
C(45) H(40) 0.950 no
C(45) H(41) 0.950 no

loop_
_geom_contact_atom_site_label_1
_geom_contact_atom_site_label_2
_geom_contact_distance
_geom_contact_site_symmetry_2
Cu(1) O(9) 2.289(2) .
Cu(1) C(6) 3.460(3) 2_766
Cu(1) C(44) 3.159(5) .
F(1) C(3) 3.558(4) 1_455
F(1) C(16) 3.169(4) 2_666
F(2) C(26) 3.084(3) 1_455
F(2) C(27) 3.156(4) 1_455
F(2) C(29) 3.360(4) 2_665
F(2) C(30) 3.263(6) 2_665
F(2) C(33) 3.176(5) 1_465
F(3) C(20) 3.230(4) .
F(3) C(21) 3.111(4) .
F(3) C(29) 3.457(4) 2_665
F(4) C(7) 3.224(4) 2_766
F(4) C(9) 3.363(3) 2_766
F(4) C(10) 3.135(4) 2_766
F(4) C(34) 3.414(4) 2_766
F(4) C(39) 3.267(4) 2_666
F(4) C(40) 3.438(4) 2_666
F(5) C(4) 3.503(4) 1_455
F(5) C(6) 3.177(5) 1_455
F(5) C(27) 3.343(4) 1_455
F(5) C(39) 3.577(4) .
F(6) C(34) 3.553(5) 1_465
F(6) C(34) 3.129(4) 2_766
O(1) C(2) 3.459(3) 1_545
O(1) C(3) 3.429(4) 1_545
O(1) C(11) 3.296(4) 2_756
O(1) C(12) 3.428(4) 2_756
O(1) C(13) 3.265(4) 2_756
O(1) C(14) 3.537(4) 2_756
O(1) C(15) 3.495(3) 2_756
O(2) C(41) 3.591(6) 1_655
O(3) O(5) 3.497(4) 1_545
O(3) C(2) 3.304(4) 1_545
O(3) C(10) 3.277(4) 2_756
O(3) C(11) 3.234(4) 2_756
O(5) O(3) 3.497(4) 1_565
O(5) O(10) 3.033(7) 1_655
O(5) C(26) 3.547(4) 2_765
O(5) C(27) 3.589(4) 2_765
O(5) C(45) 3.164(8) 1_655
O(6) O(10) 3.351(5) 2_665
O(7) C(27) 3.409(5) 2_765
O(7) C(36) 3.183(4) 1_565
O(9) Cu(1) 2.289(2) .
O(9) O(10) 2.852(7) 2_665
O(9) N(1) 3.149(3) .
O(9) N(2) 3.245(3) .
O(9) N(3) 3.264(4) .
O(9) N(4) 3.214(4) .
O(10) O(5) 3.033(7) 1_455
O(10) O(6) 3.351(5) 2_665
O(10) O(9) 2.852(7) 2_665
O(10) C(44) 3.176(10) 2_665
N(1) O(9) 3.149(3) .
N(2) O(9) 3.245(3) .
N(2) C(3) 3.562(4) 2_766
N(3) O(9) 3.264(4) .
N(3) C(44) 3.433(7) .
N(4) O(9) 3.214(4) .
N(4) C(6) 3.413(4) 2_766
N(4) C(7) 3.252(3) 2_766
C(2) O(1) 3.459(3) 1_565
C(2) O(3) 3.304(4) 1_565
C(3) F(1) 3.558(4) 1_655
C(3) O(1) 3.429(4) 1_565
C(3) N(2) 3.562(4) 2_766
C(4) F(5) 3.503(4) 1_655
C(5) C(5) 3.581(4) 2_766
C(6) Cu(1) 3.460(3) 2_766
C(6) F(5) 3.177(5) 1_655
C(6) N(4) 3.413(4) 2_766
C(6) C(19) 3.575(3) 2_766
C(7) F(4) 3.224(4) 2_766
C(7) N(4) 3.252(3) 2_766
C(7) C(19) 3.482(3) 2_766
C(7) C(22) 3.507(4) 2_766
C(9) F(4) 3.363(3) 2_766
C(10) F(4) 3.135(4) 2_766
C(10) O(3) 3.277(4) 2_756
C(11) O(1) 3.296(4) 2_756
C(11) O(3) 3.234(4) 2_756
C(12) O(1) 3.428(4) 2_756
C(13) O(1) 3.265(4) 2_756
C(14) O(1) 3.537(4) 2_756
C(15) O(1) 3.495(3) 2_756
C(16) F(1) 3.169(4) 2_666
C(19) C(6) 3.575(3) 2_766
C(19) C(7) 3.482(3) 2_766
C(20) F(3) 3.230(4) .
C(21) F(3) 3.111(4) .
C(22) C(7) 3.507(4) 2_766
C(26) F(2) 3.084(3) 1_655
C(26) O(5) 3.547(4) 2_765
C(27) F(2) 3.156(4) 1_655
C(27) F(5) 3.343(4) 1_655
C(27) O(5) 3.589(4) 2_765
C(27) O(7) 3.409(5) 2_765
C(29) F(2) 3.360(4) 2_665
C(29) F(3) 3.457(4) 2_665
C(30) F(2) 3.263(6) 2_665
C(33) F(2) 3.176(5) 1_645
C(34) F(4) 3.414(4) 2_766
C(34) F(6) 3.553(5) 1_645
C(34) F(6) 3.129(4) 2_766
C(36) O(7) 3.183(4) 1_545
C(39) F(4) 3.267(4) 2_666
C(39) F(5) 3.577(4) .
C(40) F(4) 3.438(4) 2_666
C(41) O(2) 3.591(6) 1_455
C(44) Cu(1) 3.159(5) .
C(44) O(10) 3.176(10) 2_665
C(44) N(3) 3.433(7) .
C(45) O(5) 3.164(8) 1_455
Cu(1) H(3) 3.441 2_766
Cu(1) H(36) 3.392 .
Cu(1) H(38) 3.103 .
Cu(1) H(42) 2.220 .
P(1) H(5) 3.464 2_766
P(1) H(16) 3.502 1_465
P(1) H(23) 3.547 2_665
P(1) H(32) 3.586 1_455
F(1) H(2) 2.799 1_455
F(1) H(3) 2.984 1_455
F(1) H(8) 3.113 2_666
F(1) H(16) 2.877 1_465
F(1) H(24) 3.228 1_465
F(1) H(24) 3.432 2_766
F(1) H(25) 3.545 2_766
F(2) H(2) 3.461 1_455
F(2) H(16) 2.510 1_465
F(2) H(17) 3.062 1_465
F(2) H(20) 3.483 1_455
F(2) H(21) 2.377 1_455
F(2) H(23) 2.669 2_665
F(2) H(24) 3.506 1_465
F(2) H(30) 3.174 1_455
F(2) H(32) 2.758 1_455
F(2) H(34) 3.151 2_665
F(2) H(35) 2.863 2_665
F(3) H(4) 2.768 2_766
F(3) H(5) 2.776 2_766
F(3) H(9) 3.184 .
F(3) H(10) 2.947 .
F(3) H(23) 2.656 2_665
F(3) H(32) 3.033 1_455
F(3) H(34) 3.459 2_665
F(4) H(4) 2.823 2_766
F(4) H(5) 2.751 2_766
F(4) H(11) 3.176 2_666
F(4) H(12) 3.457 2_666
F(4) H(24) 3.588 2_766
F(4) H(25) 2.803 2_766
F(4) H(26) 3.355 2_766
F(5) H(2) 3.379 1_455
F(5) H(3) 2.838 1_455
F(5) H(4) 3.504 2_766
F(5) H(11) 2.870 .
F(5) H(12) 3.388 .
F(5) H(30) 2.807 1_455
F(5) H(32) 3.066 1_455
F(6) H(5) 3.107 2_766
F(6) H(7) 3.200 1_565
F(6) H(8) 3.573 1_565
F(6) H(16) 3.406 1_465
F(6) H(24) 2.733 1_465
F(6) H(24) 2.979 2_766
F(6) H(25) 3.161 2_766
F(6) H(26) 2.732 2_766
F(6) H(34) 2.961 2_665
O(1) H(1) 2.864 1_545
O(1) H(2) 2.821 1_545
O(1) H(6) 2.938 2_756
O(1) H(7) 3.226 2_756
O(2) H(13) 3.282 1_655
O(2) H(14) 3.414 1_655
O(2) H(39) 3.013 1_645
O(3) H(1) 2.477 1_545
O(3) H(5) 2.916 2_756
O(3) H(6) 2.833 2_756
O(4) H(38) 2.873 .
O(4) H(39) 3.165 1_645
O(4) H(41) 3.366 1_645
O(5) H(18) 2.909 1_565
O(5) H(20) 3.015 2_765
O(5) H(31) 2.913 2_765
O(5) H(39) 2.858 1_655
O(5) H(41) 3.096 1_655
O(6) H(20) 3.118 2_765
O(6) H(43) 3.123 2_665
O(7) H(9) 3.270 2_665
O(7) H(10) 3.150 2_665
O(7) H(18) 2.419 1_565
O(7) H(19) 3.219 1_565
O(7) H(20) 3.418 2_765
O(7) H(22) 3.082 2_665
O(7) H(29) 3.525 1_565
O(7) H(31) 3.207 2_765
O(7) H(32) 2.873 2_765
O(8) H(20) 2.879 2_765
O(8) H(32) 3.429 2_765
O(8) H(36) 3.336 .
O(9) H(13) 2.915 1_655
O(9) H(40) 3.404 2_665
O(9) H(43) 2.143 2_665
O(10) H(14) 3.525 1_565
O(10) H(20) 3.496 1_455
O(10) H(31) 3.031 2_665
O(10) H(36) 3.195 2_665
O(10) H(37) 2.914 2_665
O(10) H(42) 3.494 2_665
N(1) H(42) 3.233 .
N(2) H(12) 3.596 1_655
N(2) H(13) 3.328 1_655
N(2) H(42) 2.584 .
N(3) H(3) 3.174 2_766
N(3) H(38) 2.833 .
N(3) H(42) 2.999 .
N(4) H(3) 3.296 2_766
N(4) H(4) 2.984 2_766
N(4) H(36) 3.304 .
C(4) H(12) 3.222 1_655
C(5) H(12) 3.035 1_655
C(6) H(12) 3.251 1_655
C(7) H(12) 3.132 1_655
C(8) H(12) 2.905 1_655
C(8) H(13) 3.556 1_655
C(8) H(42) 3.440 .
C(9) H(12) 2.977 1_655
C(10) H(1) 3.546 2_766
C(11) H(1) 3.500 2_766
C(12) H(2) 3.537 2_766
C(12) H(13) 3.583 1_655
C(12) H(42) 3.116 .
C(13) H(42) 3.090 .
C(14) H(2) 3.479 2_766
C(14) H(38) 3.285 .
C(14) H(42) 3.363 .
C(15) H(26) 3.303 2_756
C(15) H(34) 3.546 2_655
C(16) H(24) 3.494 1_455
C(16) H(34) 3.311 2_655
C(17) H(3) 3.002 2_766
C(17) H(38) 3.445 .
C(18) H(3) 2.980 2_766
C(19) H(3) 3.156 2_766
C(19) H(4) 2.950 2_766
C(19) H(29) 3.307 2_655
C(20) H(4) 3.086 2_766
C(20) H(29) 2.928 2_655
C(20) H(32) 3.334 1_455
C(21) H(4) 3.184 2_766
C(21) H(23) 3.506 2_665
C(21) H(29) 3.542 2_655
C(22) H(4) 3.111 2_766
C(24) H(18) 3.438 1_565
C(24) H(20) 3.299 2_765
C(25) H(18) 3.530 1_565
C(25) H(20) 2.839 2_765
C(25) H(31) 3.559 2_765
C(26) H(23) 3.409 2_765
C(27) H(9) 3.158 1_655
C(27) H(12) 3.527 1_655
C(27) H(23) 3.223 2_765
C(27) H(43) 3.516 2_665
C(28) H(18) 3.208 1_565
C(28) H(20) 2.949 2_765
C(28) H(31) 3.549 2_765
C(28) H(32) 3.237 2_765
C(29) H(10) 3.171 2_665
C(29) H(19) 3.049 2_655
C(29) H(20) 3.479 2_765
C(29) H(29) 3.478 2_655
C(29) H(32) 3.237 2_765
C(30) H(8) 3.582 2_655
C(30) H(15) 3.399 2_655
C(30) H(17) 3.152 2_755
C(30) H(19) 2.966 2_655
C(30) H(27) 3.442 2_655
C(30) H(29) 3.427 2_655
C(30) H(36) 3.358 .
C(31) H(6) 3.232 2_756
C(32) H(1) 3.328 1_545
C(32) H(6) 3.481 2_756
C(33) H(14) 3.480 1_655
C(33) H(35) 3.197 2_755
C(34) H(7) 3.518 2_756
C(34) H(8) 3.182 1_655
C(35) H(1) 3.329 1_545
C(35) H(6) 3.282 2_756
C(35) H(39) 3.536 1_645
C(36) H(22) 3.075 2_655
C(36) H(33) 3.524 2_655
C(36) H(34) 3.358 2_655
C(36) H(38) 3.545 .
C(36) H(41) 3.451 1_645
C(37) H(9) 3.539 2_655
C(37) H(15) 3.523 2_655
C(37) H(22) 3.352 2_655
C(37) H(33) 3.136 2_655
C(37) H(38) 2.982 .
C(37) H(41) 3.472 1_645
C(39) H(25) 3.596 1_455
C(39) H(30) 3.399 1_455
C(40) H(25) 3.328 1_455
C(40) H(30) 2.986 1_455
C(41) H(25) 3.093 1_455
C(41) H(41) 3.436 2_565
C(41) H(42) 3.268 1_455
C(41) H(43) 3.471 2_565
C(42) H(17) 3.113 1_455
C(42) H(25) 3.122 1_455
C(42) H(28) 3.455 2_655
C(42) H(37) 3.229 2_655
C(42) H(40) 3.582 1_545
C(42) H(40) 3.568 2_565
C(42) H(41) 3.350 2_565
C(43) H(25) 3.398 1_455
C(43) H(28) 3.053 2_655
C(43) H(37) 3.596 2_655
C(44) H(14) 3.382 2_655
C(44) H(27) 3.366 .
C(44) H(28) 3.160 .
C(44) H(33) 3.477 .
C(44) H(40) 3.387 2_665
C(44) H(43) 2.837 2_665
C(45) H(14) 3.217 1_565
C(45) H(28) 3.536 1_465
C(45) H(31) 3.321 2_665
C(45) H(37) 3.431 1_465
C(45) H(37) 3.237 2_665
C(45) H(40) 3.441 2_575
H(1) O(1) 2.864 1_565
H(1) O(3) 2.477 1_565
H(1) C(10) 3.546 2_766
H(1) C(11) 3.500 2_766
H(1) C(32) 3.328 1_565
H(1) C(35) 3.329 1_565
H(2) F(1) 2.799 1_655
H(2) F(2) 3.461 1_655
H(2) F(5) 3.379 1_655
H(2) O(1) 2.821 1_565
H(2) C(12) 3.537 2_766
H(2) C(14) 3.479 2_766
H(2) H(16) 3.105 1_565
H(3) Cu(1) 3.441 2_766
H(3) F(1) 2.984 1_655
H(3) F(5) 2.838 1_655
H(3) N(3) 3.174 2_766
H(3) N(4) 3.296 2_766
H(3) C(17) 3.002 2_766
H(3) C(18) 2.980 2_766
H(3) C(19) 3.156 2_766
H(3) H(11) 3.158 2_766
H(4) F(3) 2.768 2_766
H(4) F(4) 2.823 2_766
H(4) F(5) 3.504 2_766
H(4) N(4) 2.984 2_766
H(4) C(19) 2.950 2_766
H(4) C(20) 3.086 2_766
H(4) C(21) 3.184 2_766
H(4) C(22) 3.111 2_766
H(4) H(9) 3.577 2_766
H(4) H(11) 3.129 2_766
H(5) P(1) 3.464 2_766
H(5) F(3) 2.776 2_766
H(5) F(4) 2.751 2_766
H(5) F(6) 3.107 2_766
H(5) O(3) 2.916 2_756
H(5) H(7) 3.519 2_756
H(6) O(1) 2.938 2_756
H(6) O(3) 2.833 2_756
H(6) C(31) 3.232 2_756
H(6) C(32) 3.481 2_756
H(6) C(35) 3.282 2_756
H(6) H(7) 2.945 2_756
H(7) F(6) 3.200 1_545
H(7) O(1) 3.226 2_756
H(7) C(34) 3.518 2_756
H(7) H(5) 3.519 2_756
H(7) H(6) 2.945 2_756
H(7) H(26) 2.611 2_756
H(7) H(34) 3.390 2_655
H(8) F(1) 3.113 2_666
H(8) F(6) 3.573 1_545
H(8) C(30) 3.582 2_655
H(8) C(34) 3.182 1_455
H(8) H(17) 3.479 1_455
H(8) H(24) 2.648 1_455
H(8) H(25) 2.919 1_455
H(8) H(34) 2.921 2_655
H(9) F(3) 3.184 .
H(9) O(7) 3.270 2_665
H(9) C(27) 3.158 1_455
H(9) C(37) 3.539 2_655
H(9) H(4) 3.577 2_766
H(9) H(23) 3.539 2_665
H(9) H(28) 3.471 2_655
H(9) H(29) 2.833 2_655
H(9) H(30) 3.318 1_455
H(9) H(31) 3.171 1_455
H(9) H(32) 2.523 1_455
H(10) F(3) 2.947 .
H(10) O(7) 3.150 2_665
H(10) C(29) 3.171 2_665
H(10) H(19) 3.588 1_565
H(10) H(22) 2.693 2_665
H(10) H(23) 2.783 2_665
H(11) F(4) 3.176 2_666
H(11) F(5) 2.870 .
H(11) H(3) 3.158 2_766
H(11) H(4) 3.129 2_766
H(11) H(30) 3.414 1_455
H(12) F(4) 3.457 2_666
H(12) F(5) 3.388 .
H(12) N(2) 3.596 1_455
H(12) C(4) 3.222 1_455
H(12) C(5) 3.035 1_455
H(12) C(6) 3.251 1_455
H(12) C(7) 3.132 1_455
H(12) C(8) 2.905 1_455
H(12) C(9) 2.977 1_455
H(12) C(27) 3.527 1_455
H(12) H(30) 2.679 1_455
H(13) O(2) 3.282 1_455
H(13) O(9) 2.915 1_455
H(13) N(2) 3.328 1_455
H(13) C(8) 3.556 1_455
H(13) C(12) 3.583 1_455
H(13) H(25) 3.437 1_455
H(13) H(40) 3.432 2_565
H(13) H(41) 3.509 2_565
H(13) H(42) 2.335 1_455
H(13) H(43) 3.034 2_565
H(14) O(2) 3.414 1_455
H(14) O(10) 3.525 1_545
H(14) C(33) 3.480 1_455
H(14) C(44) 3.382 2_655
H(14) C(45) 3.217 1_545
H(14) H(17) 2.838 1_455
H(14) H(25) 3.507 1_455
H(14) H(28) 3.583 2_655
H(14) H(35) 3.473 2_655
H(14) H(36) 3.416 2_655
H(14) H(37) 2.561 2_655
H(14) H(39) 3.041 1_545
H(14) H(40) 2.730 1_545
H(14) H(40) 3.193 2_565
H(14) H(41) 3.342 2_565
H(15) C(30) 3.399 2_655
H(15) C(37) 3.523 2_655
H(15) H(27) 3.598 2_655
H(15) H(28) 2.923 2_655
H(15) H(29) 3.529 2_655
H(15) H(33) 2.858 2_655
H(15) H(34) 3.405 2_655
H(15) H(35) 3.409 2_655
H(15) H(36) 3.357 2_655
H(15) H(37) 3.288 2_655
H(16) P(1) 3.502 1_645
H(16) F(1) 2.877 1_645
H(16) F(2) 2.510 1_645
H(16) F(6) 3.406 1_645
H(16) H(2) 3.105 1_545
H(16) H(21) 3.125 1_545
H(16) H(35) 3.324 2_755
H(17) F(2) 3.062 1_645
H(17) C(30) 3.152 2_755
H(17) C(42) 3.113 1_655
H(17) H(8) 3.479 1_655
H(17) H(14) 2.838 1_655
H(17) H(21) 3.582 1_545
H(17) H(33) 3.586 2_755
H(17) H(34) 3.223 2_755
H(17) H(35) 2.336 2_755
H(17) H(39) 3.393 1_645
H(18) O(5) 2.909 1_545
H(18) O(7) 2.419 1_545
H(18) C(24) 3.438 1_545
H(18) C(25) 3.530 1_545
H(18) C(28) 3.208 1_545
H(18) H(22) 3.218 2_655
H(18) H(31) 3.550 2_755
H(18) H(39) 3.480 1_645
H(18) H(41) 3.064 1_645
H(19) O(7) 3.219 1_545
H(19) C(29) 3.049 2_655
H(19) C(30) 2.966 2_655
H(19) H(10) 3.588 1_545
H(19) H(22) 2.403 2_655
H(19) H(23) 3.484 2_655
H(19) H(33) 2.961 2_655
H(19) H(34) 2.528 2_655
H(20) F(2) 3.483 1_655
H(20) O(5) 3.015 2_765
H(20) O(6) 3.118 2_765
H(20) O(7) 3.418 2_765
H(20) O(8) 2.879 2_765
H(20) O(10) 3.496 1_655
H(20) C(24) 3.299 2_765
H(20) C(25) 2.839 2_765
H(20) C(28) 2.949 2_765
H(20) C(29) 3.479 2_765
H(20) H(20) 3.370 2_765
H(20) H(23) 3.155 2_765
H(20) H(35) 3.511 2_765
H(21) F(2) 2.377 1_655
H(21) H(16) 3.125 1_565
H(21) H(17) 3.582 1_565
H(21) H(23) 3.311 2_765
H(21) H(35) 3.382 2_765
H(22) O(7) 3.082 2_665
H(22) C(36) 3.075 2_655
H(22) C(37) 3.352 2_655
H(22) H(10) 2.693 2_665
H(22) H(18) 3.218 2_655
H(22) H(19) 2.403 2_655
H(22) H(29) 2.865 2_655
H(23) P(1) 3.547 2_665
H(23) F(2) 2.669 2_665
H(23) F(3) 2.656 2_665
H(23) C(21) 3.506 2_665
H(23) C(26) 3.409 2_765
H(23) C(27) 3.223 2_765
H(23) H(9) 3.539 2_665
H(23) H(10) 2.783 2_665
H(23) H(19) 3.484 2_655
H(23) H(20) 3.155 2_765
H(23) H(21) 3.311 2_765
H(23) H(32) 2.417 2_765
H(24) F(1) 3.228 1_645
H(24) F(1) 3.432 2_766
H(24) F(2) 3.506 1_645
H(24) F(4) 3.588 2_766
H(24) F(6) 2.733 1_645
H(24) F(6) 2.979 2_766
H(24) C(16) 3.494 1_655
H(24) H(8) 2.648 1_655
H(24) H(24) 3.021 2_856
H(25) F(1) 3.545 2_766
H(25) F(4) 2.803 2_766
H(25) F(6) 3.161 2_766
H(25) C(39) 3.596 1_655
H(25) C(40) 3.328 1_655
H(25) C(41) 3.093 1_655
H(25) C(42) 3.122 1_655
H(25) C(43) 3.398 1_655
H(25) H(8) 2.919 1_655
H(25) H(13) 3.437 1_655
H(25) H(14) 3.507 1_655
H(26) F(4) 3.355 2_766
H(26) F(6) 2.732 2_766
H(26) C(15) 3.303 2_756
H(26) H(7) 2.611 2_756
H(27) C(30) 3.442 2_655
H(27) C(44) 3.366 .
H(27) H(15) 3.598 2_655
H(27) H(33) 2.794 2_655
H(27) H(34) 3.308 2_655
H(27) H(36) 3.568 .
H(27) H(37) 3.532 .
H(27) H(38) 2.582 .
H(28) C(42) 3.455 2_655
H(28) C(43) 3.053 2_655
H(28) C(44) 3.160 .
H(28) C(45) 3.536 1_645
H(28) H(9) 3.471 2_655
H(28) H(14) 3.583 2_655
H(28) H(15) 2.923 2_655
H(28) H(36) 3.525 .
H(28) H(37) 2.889 .
H(28) H(38) 2.644 .
H(28) H(41) 2.730 1_645
H(29) O(7) 3.525 1_545
H(29) C(19) 3.307 2_655
H(29) C(20) 2.928 2_655
H(29) C(21) 3.542 2_655
H(29) C(29) 3.478 2_655
H(29) C(30) 3.427 2_655
H(29) H(9) 2.833 2_655
H(29) H(15) 3.529 2_655
H(29) H(22) 2.865 2_655
H(29) H(33) 2.819 2_655
H(29) H(34) 3.574 2_655
H(30) F(2) 3.174 1_655
H(30) F(5) 2.807 1_655
H(30) C(39) 3.399 1_655
H(30) C(40) 2.986 1_655
H(30) H(9) 3.318 1_655
H(30) H(11) 3.414 1_655
H(30) H(12) 2.679 1_655
H(30) H(43) 3.460 2_665
H(31) O(5) 2.913 2_765
H(31) O(7) 3.207 2_765
H(31) O(10) 3.031 2_665
H(31) C(25) 3.559 2_765
H(31) C(28) 3.549 2_765
H(31) C(45) 3.321 2_665
H(31) H(9) 3.171 1_655
H(31) H(18) 3.550 2_755
H(31) H(41) 2.755 2_665
H(31) H(43) 2.880 2_665
H(32) P(1) 3.586 1_655
H(32) F(2) 2.758 1_655
H(32) F(3) 3.033 1_655
H(32) F(5) 3.066 1_655
H(32) O(7) 2.873 2_765
H(32) O(8) 3.429 2_765
H(32) C(20) 3.334 1_655
H(32) C(28) 3.237 2_765
H(32) C(29) 3.237 2_765
H(32) H(9) 2.523 1_655
H(32) H(23) 2.417 2_765
H(33) C(36) 3.524 2_655
H(33) C(37) 3.136 2_655
H(33) C(44) 3.477 .
H(33) H(15) 2.858 2_655
H(33) H(17) 3.586 2_755
H(33) H(19) 2.961 2_655
H(33) H(27) 2.794 2_655
H(33) H(29) 2.819 2_655
H(33) H(36) 2.594 .
H(34) F(2) 3.151 2_665
H(34) F(3) 3.459 2_665
H(34) F(6) 2.961 2_665
H(34) C(15) 3.546 2_655
H(34) C(16) 3.311 2_655
H(34) C(36) 3.358 2_655
H(34) H(7) 3.390 2_655
H(34) H(8) 2.921 2_655
H(34) H(15) 3.405 2_655
H(34) H(17) 3.223 2_755
H(34) H(19) 2.528 2_655
H(34) H(27) 3.308 2_655
H(34) H(29) 3.574 2_655
H(35) F(2) 2.863 2_665
H(35) C(33) 3.197 2_755
H(35) H(14) 3.473 2_655
H(35) H(15) 3.409 2_655
H(35) H(16) 3.324 2_755
H(35) H(17) 2.336 2_755
H(35) H(20) 3.511 2_765
H(35) H(21) 3.382 2_765
H(35) H(36) 3.399 .
H(36) Cu(1) 3.392 .
H(36) O(8) 3.336 .
H(36) O(10) 3.195 2_665
H(36) N(4) 3.304 .
H(36) C(30) 3.358 .
H(36) H(14) 3.416 2_655
H(36) H(15) 3.357 2_655
H(36) H(27) 3.568 .
H(36) H(28) 3.525 .
H(36) H(33) 2.594 .
H(36) H(35) 3.399 .
H(36) H(43) 3.017 2_665
H(37) O(10) 2.914 2_665
H(37) C(42) 3.229 2_655
H(37) C(43) 3.596 2_655
H(37) C(45) 3.431 1_645
H(37) C(45) 3.237 2_665
H(37) H(14) 2.561 2_655
H(37) H(15) 3.288 2_655
H(37) H(27) 3.532 .
H(37) H(28) 2.889 .
H(37) H(39) 3.596 1_645
H(37) H(40) 2.941 1_645
H(37) H(40) 2.666 2_665
H(37) H(41) 3.235 1_645
H(37) H(43) 2.756 2_665
H(38) Cu(1) 3.103 .
H(38) O(4) 2.873 .
H(38) N(3) 2.833 .
H(38) C(14) 3.285 .
H(38) C(17) 3.445 .
H(38) C(36) 3.545 .
H(38) C(37) 2.982 .
H(38) H(27) 2.582 .
H(38) H(28) 2.644 .
H(39) O(2) 3.013 1_465
H(39) O(4) 3.165 1_465
H(39) O(5) 2.858 1_455
H(39) C(35) 3.536 1_465
H(39) H(14) 3.041 1_565
H(39) H(17) 3.393 1_465
H(39) H(18) 3.480 1_465
H(39) H(37) 3.596 1_465
H(40) O(9) 3.404 2_665
H(40) C(42) 3.582 1_565
H(40) C(42) 3.568 2_565
H(40) C(44) 3.387 2_665
H(40) C(45) 3.441 2_575
H(40) H(13) 3.432 2_565
H(40) H(14) 2.730 1_565
H(40) H(14) 3.193 2_565
H(40) H(37) 2.941 1_465
H(40) H(37) 2.666 2_665
H(40) H(40) 2.501 2_575
H(41) O(4) 3.366 1_465
H(41) O(5) 3.096 1_455
H(41) C(36) 3.451 1_465
H(41) C(37) 3.472 1_465
H(41) C(41) 3.436 2_565
H(41) C(42) 3.350 2_565
H(41) H(13) 3.509 2_565
H(41) H(14) 3.342 2_565
H(41) H(18) 3.064 1_465
H(41) H(28) 2.730 1_465
H(41) H(31) 2.755 2_665
H(41) H(37) 3.235 1_465
H(42) Cu(1) 2.220 .
H(42) O(10) 3.494 2_665
H(42) N(1) 3.233 .
H(42) N(2) 2.584 .
H(42) N(3) 2.999 .
H(42) C(8) 3.440 .
H(42) C(12) 3.116 .
H(42) C(13) 3.090 .
H(42) C(14) 3.363 .
H(42) C(41) 3.268 1_655
H(42) H(13) 2.335 1_655
H(42) H(43) 2.703 2_665
H(43) O(6) 3.123 2_665
H(43) O(9) 2.143 2_665
H(43) C(27) 3.516 2_665
H(43) C(41) 3.471 2_565
H(43) C(44) 2.837 2_665
H(43) H(13) 3.034 2_565
H(43) H(30) 3.460 2_665
H(43) H(31) 2.880 2_665
H(43) H(36) 3.017 2_665
H(43) H(37) 2.756 2_665
H(43) H(42) 2.703 2_665

loop_
_geom_torsion_atom_site_label_1
_geom_torsion_atom_site_label_2
_geom_torsion_atom_site_label_3
_geom_torsion_atom_site_label_4
_geom_torsion
N(1) Cu(1) N(2) C(8) 8.3(2)
N(1) Cu(1) N(2) C(12) -176.9(2)
N(2) Cu(1) N(1) C(1) 179.1(2)
N(2) Cu(1) N(1) C(5) -9.0(2)
N(1) Cu(1) N(3) C(14) -82.3(4)
N(1) Cu(1) N(3) C(17) 88.4(4)
N(3) Cu(1) N(1) C(1) -115.5(4)
N(3) Cu(1) N(1) C(5) 56.4(4)
N(1) Cu(1) N(4) C(19) -156.6(2)
N(1) Cu(1) N(4) C(22) 22.2(2)
N(4) Cu(1) N(1) C(1) -16.3(2)
N(4) Cu(1) N(1) C(5) 155.6(2)
N(2) Cu(1) N(3) C(14) -17.9(2)
N(2) Cu(1) N(3) C(17) 152.7(2)
N(3) Cu(1) N(2) C(8) -157.3(2)
N(3) Cu(1) N(2) C(12) 17.5(2)
N(2) Cu(1) N(4) C(19) -91.8(4)
N(2) Cu(1) N(4) C(22) 86.9(5)
N(4) Cu(1) N(2) C(8) -57.6(5)
N(4) Cu(1) N(2) C(12) 117.2(4)
N(3) Cu(1) N(4) C(19) 7.8(2)
N(3) Cu(1) N(4) C(22) -173.5(2)
N(4) Cu(1) N(3) C(14) 178.7(2)
N(4) Cu(1) N(3) C(17) -10.6(2)
C(32) O(2) C(33) C(34) -89.6(4)
C(33) O(2) C(32) O(1) 0.5(4)
C(33) O(2) C(32) C(31) -175.5(2)
C(35) O(4) C(36) C(37) 171.3(3)
C(36) O(4) C(35) O(3) 6.1(5)
C(36) O(4) C(35) C(31) -178.1(2)
C(25) O(6) C(26) C(27) -179.8(2)
C(26) O(6) C(25) O(5) 10.4(4)
C(26) O(6) C(25) C(24) -170.6(2)
C(28) O(8) C(29) C(30) 175.3(3)
C(29) O(8) C(28) O(7) -3.9(5)
C(29) O(8) C(28) C(24) 178.7(3)
Cu(1) N(1) C(1) C(2) 167.9(2)
Cu(1) N(1) C(1) C(23) -13.1(4)
Cu(1) N(1) C(5) C(4) -173.9(2)
Cu(1) N(1) C(5) C(8) 8.3(3)
C(1) N(1) C(5) C(4) -1.1(4)
C(1) N(1) C(5) C(8) -178.9(2)
C(5) N(1) C(1) C(2) -3.6(4)
C(5) N(1) C(1) C(23) 175.5(2)
Cu(1) N(2) C(8) C(5) -6.2(3)
Cu(1) N(2) C(8) C(9) 173.9(2)
Cu(1) N(2) C(12) C(11) -170.7(2)
Cu(1) N(2) C(12) C(13) 9.1(4)
C(8) N(2) C(12) C(11) 3.8(4)
C(8) N(2) C(12) C(13) -176.5(2)
C(12) N(2) C(8) C(5) 178.4(2)
C(12) N(2) C(8) C(9) -1.4(4)
Cu(1) N(3) C(14) C(13) -7.9(3)
Cu(1) N(3) C(14) C(15) 170.70(19)
Cu(1) N(3) C(17) C(16) -169.86(19)
Cu(1) N(3) C(17) C(18) 8.4(3)
C(14) N(3) C(17) C(16) 2.3(3)
C(14) N(3) C(17) C(18) -179.5(2)
C(17) N(3) C(14) C(13) 179.6(2)
C(17) N(3) C(14) C(15) -1.7(3)
Cu(1) N(4) C(19) C(18) -2.6(4)
Cu(1) N(4) C(19) C(20) 178.35(19)
Cu(1) N(4) C(22) C(21) -178.21(19)
Cu(1) N(4) C(22) C(23) 1.4(3)
C(19) N(4) C(22) C(21) 0.7(3)
C(19) N(4) C(22) C(23) -179.7(2)
C(22) N(4) C(19) C(18) 178.4(2)
C(22) N(4) C(19) C(20) -0.6(3)
N(1) C(1) C(2) C(3) 4.4(5)
N(1) C(1) C(23) C(22) 45.7(4)
N(1) C(1) C(23) C(24) -133.7(3)
C(2) C(1) C(23) C(22) -135.3(3)
C(2) C(1) C(23) C(24) 45.4(4)
C(23) C(1) C(2) C(3) -174.6(3)
C(1) C(2) C(3) C(4) -0.4(5)
C(2) C(3) C(4) C(5) -3.8(4)
C(2) C(3) C(4) C(6) 178.0(3)
C(3) C(4) C(5) N(1) 4.8(4)
C(3) C(4) C(5) C(8) -177.5(3)
C(3) C(4) C(6) C(7) 177.1(3)
C(5) C(4) C(6) C(7) -1.0(4)
C(6) C(4) C(5) N(1) -177.0(2)
C(6) C(4) C(5) C(8) 0.7(4)
N(1) C(5) C(8) N(2) -1.3(4)
N(1) C(5) C(8) C(9) 178.5(2)
C(4) C(5) C(8) N(2) -179.2(2)
C(4) C(5) C(8) C(9) 0.7(4)
C(4) C(6) C(7) C(9) -0.1(3)
C(6) C(7) C(9) C(8) 1.4(4)
C(6) C(7) C(9) C(10) -179.7(3)
N(2) C(8) C(9) C(7) 178.1(3)
N(2) C(8) C(9) C(10) -0.8(4)
C(5) C(8) C(9) C(7) -1.7(4)
C(5) C(8) C(9) C(10) 179.3(2)
C(7) C(9) C(10) C(11) -178.3(3)
C(8) C(9) C(10) C(11) 0.6(4)
C(9) C(10) C(11) C(12) 1.8(5)
C(10) C(11) C(12) N(2) -4.1(5)
C(10) C(11) C(12) C(13) 176.2(3)
N(2) C(12) C(13) C(14) -43.1(4)
N(2) C(12) C(13) C(31) 136.7(3)
C(11) C(12) C(13) C(14) 136.6(3)
C(11) C(12) C(13) C(31) -43.5(5)
C(12) C(13) C(14) N(3) 44.5(4)
C(12) C(13) C(14) C(15) -134.0(3)
C(12) C(13) C(31) C(32) 9.5(5)
C(12) C(13) C(31) C(35) -171.7(3)
C(14) C(13) C(31) C(32) -170.7(3)
C(14) C(13) C(31) C(35) 8.1(5)
C(31) C(13) C(14) N(3) -135.3(3)
C(31) C(13) C(14) C(15) 46.2(4)
N(3) C(14) C(15) C(16) 0.5(3)
C(13) C(14) C(15) C(16) 179.1(2)
C(14) C(15) C(16) C(17) 0.9(3)
C(15) C(16) C(17) N(3) -2.0(3)
C(15) C(16) C(17) C(18) 179.9(2)
N(3) C(17) C(18) C(19) 0.5(4)
N(3) C(17) C(18) C(38) -179.4(2)
C(16) C(17) C(18) C(19) 178.4(2)
C(16) C(17) C(18) C(38) -1.5(4)
C(17) C(18) C(19) N(4) -3.4(4)
C(17) C(18) C(19) C(20) 175.4(2)
C(17) C(18) C(38) C(39) 118.7(3)
C(17) C(18) C(38) C(43) -60.9(4)
C(19) C(18) C(38) C(39) -61.2(4)
C(19) C(18) C(38) C(43) 119.1(3)
C(38) C(18) C(19) N(4) 176.5(2)
C(38) C(18) C(19) C(20) -4.6(4)
N(4) C(19) C(20) C(21) 0.2(3)
C(18) C(19) C(20) C(21) -178.8(2)
C(19) C(20) C(21) C(22) 0.2(3)
C(20) C(21) C(22) N(4) -0.6(3)
C(20) C(21) C(22) C(23) 179.8(2)
N(4) C(22) C(23) C(1) -41.0(3)
N(4) C(22) C(23) C(24) 138.3(3)
C(21) C(22) C(23) C(1) 138.5(3)
C(21) C(22) C(23) C(24) -42.2(4)
C(1) C(23) C(24) C(25) 1.8(4)
C(1) C(23) C(24) C(28) 176.8(2)
C(22) C(23) C(24) C(25) -177.5(2)
C(22) C(23) C(24) C(28) -2.5(4)
C(23) C(24) C(25) O(5) -129.1(3)
C(23) C(24) C(25) O(6) 51.9(3)
C(23) C(24) C(28) O(7) 111.0(4)
C(23) C(24) C(28) O(8) -71.6(4)
C(25) C(24) C(28) O(7) -73.5(4)
C(25) C(24) C(28) O(8) 103.9(3)
C(28) C(24) C(25) O(5) 55.5(4)
C(28) C(24) C(25) O(6) -123.5(2)
C(13) C(31) C(32) O(1) 102.6(4)
C(13) C(31) C(32) O(2) -81.2(4)
C(13) C(31) C(35) O(3) -129.5(4)
C(13) C(31) C(35) O(4) 54.5(4)
C(32) C(31) C(35) O(3) 49.4(5)
C(32) C(31) C(35) O(4) -126.5(3)
C(35) C(31) C(32) O(1) -76.3(3)
C(35) C(31) C(32) O(2) 99.9(3)
C(18) C(38) C(39) C(40) -179.5(3)
C(18) C(38) C(43) C(42) 179.6(3)
C(39) C(38) C(43) C(42) -0.0(5)
C(43) C(38) C(39) C(40) 0.2(5)
C(38) C(39) C(40) C(41) -0.6(6)
C(39) C(40) C(41) C(42) 0.9(7)
C(40) C(41) C(42) C(43) -0.7(7)
C(41) C(42) C(43) C(38) 0.3(6)
